data_1547762
loop_
_publ_author_name
'Kumar, Ankit'
'Rajeswara Rao, M.'
'Lee, Way-Zen'
'Ravikanth, Mangalampalli'

_publ_section_title
;
 Hybrid Macrocycles of Subporphyrins and Triphyrins.
;
_journal_issue 21
_journal_name_full 'Organic letters'
_journal_page_first 5924
_journal_page_last 5927
_journal_paper_doi 10.1021/acs.orglett.7b02919
_journal_volume 19
_journal_year 2017
_chemical_formula_moiety 'C46 H28 N3 O6 Re'
_chemical_formula_sum 'C46 H28 N3 O6 Re'
_chemical_formula_weight 904.91
_chemical_name_systematic
;
 ?
;
_space_group_IT_number 2
_symmetry_cell_setting triclinic
_symmetry_space_group_name_Hall '-P 1'
_symmetry_space_group_name_H-M 'P -1'
_atom_sites_solution_hydrogens geom
_atom_sites_solution_primary direct
_atom_sites_solution_secondary difmap
_audit_creation_method SHELXL-97
_cell_angle_alpha 107.906(5)
_cell_angle_beta 102.148(5)
_cell_angle_gamma 104.773(4)
_cell_formula_units_Z 2
_cell_length_a 10.5547(13)
_cell_length_b 13.5822(19)
_cell_length_c 17.121(3)
_cell_measurement_reflns_used 9941
_cell_measurement_temperature 200(2)
_cell_measurement_theta_max 25.009
_cell_measurement_theta_min 2.497
_cell_volume 2144.2(6)
_computing_molecular_graphics 'Ortep-3 for Windows (Farrugia, 1997)'
_computing_publication_material 'WinGX publication routines (Farrugia, 1999)'
_computing_structure_refinement 'SHELXL-97 (Sheldrick, 1997)'
_computing_structure_solution 'SHELXS-86 (Sheldrick, 1986)'
_diffrn_ambient_temperature 200(2)
_diffrn_measured_fraction_theta_full 0.996
_diffrn_measured_fraction_theta_max 0.996
_diffrn_measurement_device_type 'D8 Venture'
_diffrn_radiation_monochromator graphite
_diffrn_radiation_source 'fine-focus sealed tube'
_diffrn_radiation_type MoK\a
_diffrn_radiation_wavelength 0.71073
_diffrn_reflns_av_R_equivalents 0.0466
_diffrn_reflns_av_sigmaI/netI 0.0422
_diffrn_reflns_limit_h_max 12
_diffrn_reflns_limit_h_min -12
_diffrn_reflns_limit_k_max 16
_diffrn_reflns_limit_k_min -16
_diffrn_reflns_limit_l_max 20
_diffrn_reflns_limit_l_min -20
_diffrn_reflns_number 31942
_diffrn_reflns_theta_full 25.04
_diffrn_reflns_theta_max 25.04
_diffrn_reflns_theta_min 2.50
_exptl_absorpt_coefficient_mu 2.882
_exptl_absorpt_correction_T_max 0.9446
_exptl_absorpt_correction_T_min 0.6556
_exptl_absorpt_correction_type multi-scan
_exptl_absorpt_process_details SADABS
_exptl_crystal_colour black
_exptl_crystal_density_diffrn 1.402
_exptl_crystal_density_method 'not measured'
_exptl_crystal_description prism
_exptl_crystal_F_000 896
_exptl_crystal_size_max 0.16
_exptl_crystal_size_mid 0.03
_exptl_crystal_size_min 0.02
_platon_squeeze_details
;
;
_refine_diff_density_max 0.490
_refine_diff_density_min -0.563
_refine_diff_density_rms 0.083
_refine_ls_extinction_method none
_refine_ls_goodness_of_fit_ref 1.040
_refine_ls_hydrogen_treatment constr
_refine_ls_matrix_type full
_refine_ls_number_parameters 505
_refine_ls_number_reflns 7554
_refine_ls_number_restraints 0
_refine_ls_restrained_S_all 1.040
_refine_ls_R_factor_all 0.0329
_refine_ls_R_factor_gt 0.0262
_refine_ls_shift/su_max 0.002
_refine_ls_shift/su_mean 0.000
_refine_ls_structure_factor_coef Fsqd
_refine_ls_weighting_details 'calc w=1/[\s^2^(Fo^2^)+(0.0297P)^2^+0.0000P] where P=(Fo^2^+2Fc^2^)/3'
_refine_ls_weighting_scheme calc
_refine_ls_wR_factor_gt 0.0577
_refine_ls_wR_factor_ref 0.0603
_reflns_number_gt 6606
_reflns_number_total 7554
_reflns_threshold_expression >2sigma(I)
_cod_data_source_file ol7b02919_si_003.cif
_cod_data_source_block d19125
_cod_depositor_comments 'Adding full bibliography for 1547760--1547763.cif.'
_cod_original_cell_volume 2144.2(5)
_cod_database_code 1547762

loop_
_space_group_symop_id
_space_group_symop_operation_xyz
1 'x, y, z'
2 '-x, -y, -z'

loop_
_atom_site_label
_atom_site_type_symbol
_atom_site_fract_x
_atom_site_fract_y
_atom_site_fract_z
_atom_site_U_iso_or_equiv
_atom_site_adp_type
_atom_site_occupancy
_atom_site_symmetry_multiplicity
_atom_site_calc_flag
_atom_site_refinement_flags
C44 C 1.0063(4) 0.4563(3) 0.7711(2) 0.0308(8) Uani 1 1 d .
C45 C 0.8821(4) 0.3312(3) 0.6088(2) 0.0353(9) Uani 1 1 d .
C46 C 0.7887(3) 0.2847(3) 0.7294(2) 0.0328(9) Uani 1 1 d .
C22 C 0.6690(3) 0.4365(3) 0.8288(2) 0.0287(8) Uani 1 1 d .
C21 C 0.5501(3) 0.3442(3) 0.7838(2) 0.0298(8) Uani 1 1 d .
C20 C 0.5124(4) 0.2856(3) 0.8349(2) 0.0407(10) Uani 1 1 d .
H20 H 0.4336 0.2203 0.8082 0.049 Uiso 1 1 calc R
C19 C 0.5818(4) 0.3162(4) 0.9212(2) 0.0450(10) Uani 1 1 d .
H19 H 0.5507 0.2717 0.9514 0.054 Uiso 1 1 calc R
C18 C 0.6956(4) 0.4105(3) 0.9638(2) 0.0421(10) Uani 1 1 d .
H18 H 0.7419 0.4343 1.0238 0.051 Uiso 1 1 calc R
C17 C 0.7400(3) 0.4695(3) 0.9158(2) 0.0333(9) Uani 1 1 d .
C15 C 0.8587(3) 0.5652(3) 0.9384(2) 0.0314(8) Uani 1 1 d .
C16 C 0.8563(3) 0.5892(3) 0.8651(2) 0.0283(8) Uani 1 1 d .
C11 C 0.9553(3) 0.6770(3) 0.8621(2) 0.0320(8) Uani 1 1 d .
C12 C 1.0626(4) 0.7375(3) 0.9413(2) 0.0379(9) Uani 1 1 d .
H12 H 1.1345 0.7985 0.9443 0.045 Uiso 1 1 calc R
C13 C 1.0699(4) 0.7137(3) 1.0146(2) 0.0425(10) Uani 1 1 d .
H13 H 1.1466 0.7572 1.0653 0.051 Uiso 1 1 calc R
C14 C 0.9669(4) 0.6274(3) 1.0152(2) 0.0413(10) Uani 1 1 d .
H14 H 0.9700 0.6114 1.0656 0.050 Uiso 1 1 calc R
C10 C 0.9632(3) 0.7179(3) 0.7922(2) 0.0312(8) Uani 1 1 d .
C30 C 1.0308(3) 0.8397(3) 0.8233(2) 0.0337(9) Uani 1 1 d .
C35 C 0.9728(4) 0.9079(3) 0.8699(2) 0.0426(10) Uani 1 1 d .
H35 H 0.8899 0.8762 0.8802 0.051 Uiso 1 1 calc R
C34 C 1.0325(4) 1.0203(3) 0.9015(3) 0.0495(11) Uani 1 1 d .
H34 H 0.9896 1.0649 0.9329 0.059 Uiso 1 1 calc R
C33 C 1.1538(4) 1.0700(3) 0.8888(3) 0.0461(10) Uani 1 1 d .
C36 C 1.2218(5) 1.1934(3) 0.9274(3) 0.0670(14) Uani 1 1 d .
H36C H 1.1663 1.2267 0.9591 0.100 Uiso 1 1 calc R
H36A H 1.2291 1.2205 0.8811 0.100 Uiso 1 1 calc R
H36B H 1.3142 1.2133 0.9671 0.100 Uiso 1 1 calc R
C32 C 1.2102(4) 1.0029(3) 0.8413(3) 0.0561(12) Uani 1 1 d .
H32 H 1.2923 1.0349 0.8303 0.067 Uiso 1 1 calc R
C31 C 1.1501(4) 0.8896(3) 0.8090(3) 0.0493(11) Uani 1 1 d .
H31 H 1.1918 0.8452 0.7763 0.059 Uiso 1 1 calc R
C9 C 0.9163(3) 0.6608(3) 0.7045(2) 0.0310(8) Uani 1 1 d .
C8 C 0.9257(4) 0.7090(3) 0.6405(2) 0.0355(9) Uani 1 1 d .
H8 H 0.9714 0.7844 0.6523 0.043 Uiso 1 1 calc R
C7 C 0.8597(3) 0.6300(3) 0.5624(2) 0.0347(9) Uani 1 1 d .
H7 H 0.8540 0.6378 0.5086 0.042 Uiso 1 1 calc R
C6 C 0.7984(3) 0.5302(3) 0.5746(2) 0.0280(8) Uani 1 1 d .
C5 C 0.6894(3) 0.4370(3) 0.5113(2) 0.0285(8) Uani 1 1 d .
C24 C 0.6661(3) 0.4213(3) 0.4190(2) 0.0310(8) Uani 1 1 d .
C29 C 0.7637(4) 0.3967(3) 0.3806(2) 0.0350(9) Uani 1 1 d .
H29 H 0.8459 0.3945 0.4145 0.042 Uiso 1 1 calc R
C28 C 0.7426(4) 0.3755(3) 0.2938(2) 0.0397(9) Uani 1 1 d .
H28 H 0.8088 0.3577 0.2674 0.048 Uiso 1 1 calc R
C27 C 0.6242(4) 0.3808(3) 0.2467(2) 0.0374(9) Uani 1 1 d .
C26 C 0.5291(4) 0.4092(3) 0.2831(2) 0.0400(10) Uani 1 1 d .
H26 H 0.4495 0.4148 0.2492 0.048 Uiso 1 1 calc R
C25 C 0.5499(4) 0.4297(3) 0.3698(2) 0.0345(9) Uani 1 1 d .
H25 H 0.4844 0.4496 0.3959 0.041 Uiso 1 1 calc R
C4 C 0.5931(3) 0.3712(3) 0.5361(2) 0.0293(8) Uani 1 1 d .
C3 C 0.4502(4) 0.3064(3) 0.4859(2) 0.0354(9) Uani 1 1 d .
H3 H 0.4085 0.2899 0.4263 0.042 Uiso 1 1 calc R
C2 C 0.3881(4) 0.2744(3) 0.5382(2) 0.0346(9) Uani 1 1 d .
H2 H 0.2930 0.2330 0.5228 0.042 Uiso 1 1 calc R
C1 C 0.4895(3) 0.3131(3) 0.6228(2) 0.0286(8) Uani 1 1 d .
C23 C 0.4605(3) 0.3002(3) 0.6929(2) 0.0296(8) Uani 1 1 d .
C37 C 0.3162(3) 0.2283(3) 0.6782(2) 0.0309(8) Uani 1 1 d .
C42 C 0.2667(4) 0.1181(3) 0.6241(2) 0.0423(10) Uani 1 1 d .
H42 H 0.3235 0.0883 0.5947 0.051 Uiso 1 1 calc R
C41 C 0.1353(4) 0.0504(3) 0.6124(3) 0.0489(11) Uani 1 1 d .
H41 H 0.1035 -0.0250 0.5750 0.059 Uiso 1 1 calc R
C40 C 0.0515(4) 0.0906(3) 0.6537(3) 0.0442(10) Uani 1 1 d .
C43 C -0.0897(4) 0.0160(4) 0.6438(3) 0.0718(15) Uani 1 1 d .
H43A H -0.1066 -0.0589 0.6041 0.108 Uiso 1 1 calc R
H43B H -0.1604 0.0434 0.6207 0.108 Uiso 1 1 calc R
H43C H -0.0935 0.0152 0.7004 0.108 Uiso 1 1 calc R
C39 C 0.0990(4) 0.2000(3) 0.7057(3) 0.0484(11) Uani 1 1 d .
H39 H 0.0408 0.2298 0.7337 0.058 Uiso 1 1 calc R
C38 C 0.2305(4) 0.2684(3) 0.7184(2) 0.0400(9) Uani 1 1 d .
H38 H 0.2613 0.3438 0.7555 0.048 Uiso 1 1 calc R
N2 N 0.8413(3) 0.5476(2) 0.65961(17) 0.0287(7) Uani 1 1 d .
N3 N 0.5969(4) 0.3522(3) 0.1533(2) 0.0561(10) Uani 1 1 d .
N1 N 0.6156(3) 0.3690(2) 0.61653(16) 0.0274(7) Uani 1 1 d .
O4 O 1.1167(2) 0.4787(2) 0.81622(16) 0.0427(7) Uani 1 1 d .
O5 O 0.9206(3) 0.2856(3) 0.55458(18) 0.0565(8) Uani 1 1 d .
O6 O 0.7743(3) 0.2126(2) 0.75243(19) 0.0497(7) Uani 1 1 d .
O1 O 0.7400(2) 0.50858(18) 0.79457(13) 0.0272(5) Uani 1 1 d .
O3 O 0.6629(4) 0.3024(3) 0.11781(18) 0.0678(10) Uani 1 1 d .
O2 O 0.5097(4) 0.3797(4) 0.11612(19) 0.0917(13) Uani 1 1 d .
Re1 Re 0.822209(13) 0.408939(12) 0.696013(8) 0.02642(6) Uani 1 1 d .

loop_
_atom_site_aniso_label
_atom_site_aniso_U_11
_atom_site_aniso_U_22
_atom_site_aniso_U_33
_atom_site_aniso_U_23
_atom_site_aniso_U_13
_atom_site_aniso_U_12
C44 0.040(2) 0.031(2) 0.0288(19) 0.0152(16) 0.0160(17) 0.0152(17)
C45 0.034(2) 0.044(2) 0.0256(19) 0.0152(17) 0.0030(16) 0.0121(18)
C46 0.0265(18) 0.038(2) 0.0321(19) 0.0100(17) 0.0084(15) 0.0128(16)
C22 0.0291(18) 0.036(2) 0.0250(18) 0.0135(16) 0.0109(15) 0.0129(16)
C21 0.0287(18) 0.037(2) 0.0277(18) 0.0149(16) 0.0117(15) 0.0119(16)
C20 0.032(2) 0.052(3) 0.033(2) 0.0182(19) 0.0080(16) 0.0053(18)
C19 0.038(2) 0.066(3) 0.034(2) 0.031(2) 0.0143(17) 0.008(2)
C18 0.040(2) 0.058(3) 0.0254(19) 0.0195(19) 0.0062(16) 0.012(2)
C17 0.0292(18) 0.041(2) 0.0292(19) 0.0139(17) 0.0089(15) 0.0112(17)
C15 0.0328(19) 0.036(2) 0.0254(18) 0.0106(16) 0.0082(15) 0.0142(16)
C16 0.0270(17) 0.030(2) 0.0212(17) 0.0055(15) 0.0022(14) 0.0084(15)
C11 0.0309(18) 0.036(2) 0.0293(19) 0.0111(16) 0.0088(15) 0.0139(16)
C12 0.034(2) 0.032(2) 0.036(2) 0.0083(17) 0.0029(16) 0.0043(16)
C13 0.038(2) 0.047(2) 0.031(2) 0.0118(18) -0.0004(17) 0.0090(19)
C14 0.042(2) 0.049(3) 0.0241(19) 0.0121(18) 0.0013(16) 0.0116(19)
C10 0.0270(18) 0.035(2) 0.0312(19) 0.0127(16) 0.0080(15) 0.0102(15)
C30 0.0332(19) 0.033(2) 0.0308(19) 0.0122(16) 0.0079(16) 0.0056(16)
C35 0.039(2) 0.036(2) 0.048(2) 0.0088(19) 0.0228(19) 0.0074(18)
C34 0.055(3) 0.041(3) 0.054(3) 0.011(2) 0.029(2) 0.018(2)
C33 0.050(2) 0.037(2) 0.048(2) 0.014(2) 0.020(2) 0.010(2)
C36 0.071(3) 0.036(3) 0.083(4) 0.011(2) 0.036(3) 0.006(2)
C32 0.047(2) 0.045(3) 0.075(3) 0.018(2) 0.034(2) 0.006(2)
C31 0.050(2) 0.037(2) 0.060(3) 0.010(2) 0.031(2) 0.014(2)
C9 0.0274(18) 0.033(2) 0.0324(19) 0.0134(17) 0.0077(15) 0.0105(16)
C8 0.039(2) 0.036(2) 0.036(2) 0.0207(18) 0.0114(17) 0.0124(17)
C7 0.036(2) 0.044(2) 0.032(2) 0.0233(18) 0.0120(16) 0.0152(17)
C6 0.0276(17) 0.039(2) 0.0253(17) 0.0160(16) 0.0119(14) 0.0174(16)
C5 0.0303(18) 0.039(2) 0.0208(17) 0.0137(16) 0.0097(14) 0.0159(16)
C24 0.0349(19) 0.038(2) 0.0237(17) 0.0135(16) 0.0095(15) 0.0149(16)
C29 0.0341(19) 0.047(2) 0.0303(19) 0.0183(17) 0.0127(16) 0.0174(17)
C28 0.046(2) 0.049(2) 0.033(2) 0.0186(19) 0.0212(18) 0.0206(19)
C27 0.052(2) 0.038(2) 0.0207(18) 0.0127(16) 0.0096(17) 0.0125(19)
C26 0.043(2) 0.050(2) 0.0277(19) 0.0173(18) 0.0038(17) 0.0204(19)
C25 0.040(2) 0.041(2) 0.0288(19) 0.0147(17) 0.0120(16) 0.0219(18)
C4 0.0297(18) 0.037(2) 0.0220(17) 0.0093(15) 0.0071(14) 0.0148(16)
C3 0.036(2) 0.043(2) 0.0188(17) 0.0068(16) 0.0025(15) 0.0112(17)
C2 0.0283(18) 0.038(2) 0.0275(19) 0.0097(17) 0.0015(15) 0.0051(16)
C1 0.0262(17) 0.036(2) 0.0236(17) 0.0103(15) 0.0064(14) 0.0124(15)
C23 0.0259(17) 0.034(2) 0.0295(19) 0.0124(16) 0.0092(15) 0.0095(15)
C37 0.0247(17) 0.035(2) 0.0287(19) 0.0110(16) 0.0048(15) 0.0071(16)
C42 0.042(2) 0.040(2) 0.046(2) 0.0119(19) 0.0228(19) 0.0137(19)
C41 0.048(2) 0.035(2) 0.049(2) 0.0074(19) 0.012(2) 0.0033(19)
C40 0.033(2) 0.044(3) 0.050(2) 0.019(2) 0.0088(18) 0.0066(19)
C43 0.041(3) 0.061(3) 0.094(4) 0.020(3) 0.021(2) -0.001(2)
C39 0.032(2) 0.052(3) 0.059(3) 0.017(2) 0.0157(19) 0.0142(19)
C38 0.034(2) 0.037(2) 0.044(2) 0.0114(18) 0.0124(17) 0.0097(18)
N2 0.0279(15) 0.0339(17) 0.0243(15) 0.0115(13) 0.0067(12) 0.0115(13)
N3 0.069(3) 0.066(3) 0.0253(18) 0.0168(18) 0.0145(19) 0.011(2)
N1 0.0276(15) 0.0340(17) 0.0201(14) 0.0102(13) 0.0073(12) 0.0102(13)
O4 0.0267(13) 0.0555(18) 0.0359(14) 0.0139(13) -0.0021(11) 0.0122(12)
O5 0.067(2) 0.076(2) 0.0378(16) 0.0173(15) 0.0259(15) 0.0412(18)
O6 0.0530(17) 0.0430(18) 0.0626(19) 0.0297(16) 0.0225(14) 0.0166(14)
O1 0.0263(12) 0.0326(13) 0.0201(11) 0.0099(10) 0.0054(9) 0.0078(10)
O3 0.085(2) 0.076(2) 0.0336(16) 0.0131(16) 0.0275(17) 0.017(2)
O2 0.108(3) 0.146(4) 0.0329(18) 0.042(2) 0.0118(18) 0.062(3)
Re1 0.02469(8) 0.03311(9) 0.02120(8) 0.01096(6) 0.00558(5) 0.01014(6)

loop_
_atom_type_symbol
_atom_type_description
_atom_type_scat_dispersion_real
_atom_type_scat_dispersion_imag
_atom_type_scat_source
C C 0.0033 0.0016 'International Tables Vol C Tables 4.2.6.8 and 6.1.1.4'
H H 0.0000 0.0000 'International Tables Vol C Tables 4.2.6.8 and 6.1.1.4'
N N 0.0061 0.0033 'International Tables Vol C Tables 4.2.6.8 and 6.1.1.4'
O O 0.0106 0.0060 'International Tables Vol C Tables 4.2.6.8 and 6.1.1.4'
Re Re -1.0185 7.2310 'International Tables Vol C Tables 4.2.6.8 and 6.1.1.4'

loop_
_geom_angle_atom_site_label_1
_geom_angle_atom_site_label_2
_geom_angle_atom_site_label_3
_geom_angle
O4 C44 Re1 176.0(3)
O5 C45 Re1 178.2(4)
O6 C46 Re1 176.9(3)
C21 C22 O1 126.9(3)
C17 C22 C21 123.7(3)
C17 C22 O1 109.4(3)
C22 C21 C20 112.8(3)
C22 C21 C23 130.4(3)
C20 C21 C23 116.8(3)
C21 C20 H20 117.7
C19 C20 C21 124.6(4)
C19 C20 H20 117.7
C20 C19 H19 119.8
C18 C19 C20 120.4(4)
C18 C19 H19 119.8
C19 C18 H18 121.3
C19 C18 C17 117.4(3)
C17 C18 H18 121.3
C22 C17 C15 107.6(3)
C18 C17 C22 121.1(3)
C18 C17 C15 131.3(3)
C16 C15 C17 107.7(3)
C16 C15 C14 120.8(3)
C14 C15 C17 131.4(3)
C15 C16 C11 124.2(3)
C15 C16 O1 109.3(3)
C11 C16 O1 126.5(3)
C16 C11 C12 112.8(3)
C16 C11 C10 131.0(3)
C12 C11 C10 116.1(3)
C11 C12 H12 117.9
C13 C12 C11 124.3(4)
C13 C12 H12 117.9
C12 C13 H13 119.6
C12 C13 C14 120.8(3)
C14 C13 H13 119.6
C15 C14 H14 121.5
C13 C14 C15 116.9(3)
C13 C14 H14 121.5
C11 C10 C30 113.9(3)
C9 C10 C11 129.5(3)
C9 C10 C30 116.6(3)
C35 C30 C10 119.1(3)
C31 C30 C10 123.8(3)
C31 C30 C35 117.2(3)
C30 C35 H35 119.3
C34 C35 C30 121.4(4)
C34 C35 H35 119.3
C35 C34 H34 119.3
C35 C34 C33 121.3(4)
C33 C34 H34 119.3
C34 C33 C36 120.8(4)
C32 C33 C34 117.5(4)
C32 C33 C36 121.7(4)
C33 C36 H36C 109.5
C33 C36 H36A 109.5
C33 C36 H36B 109.5
H36C C36 H36A 109.5
H36C C36 H36B 109.5
H36A C36 H36B 109.5
C33 C32 H32 119.3
C33 C32 C31 121.3(4)
C31 C32 H32 119.3
C30 C31 C32 121.3(4)
C30 C31 H31 119.4
C32 C31 H31 119.4
C10 C9 C8 125.4(3)
C10 C9 N2 127.2(3)
N2 C9 C8 107.2(3)
C9 C8 H8 125.7
C7 C8 C9 108.6(3)
C7 C8 H8 125.7
C8 C7 H7 126.4
C8 C7 C6 107.2(3)
C6 C7 H7 126.4
C5 C6 C7 124.8(3)
N2 C6 C7 109.6(3)
N2 C6 C5 124.4(3)
C6 C5 C24 118.5(3)
C4 C5 C6 120.1(3)
C4 C5 C24 120.7(3)
C29 C24 C5 118.8(3)
C25 C24 C5 122.2(3)
C25 C24 C29 119.0(3)
C24 C29 H29 119.6
C28 C29 C24 120.7(3)
C28 C29 H29 119.6
C29 C28 H28 120.8
C27 C28 C29 118.5(4)
C27 C28 H28 120.8
C28 C27 N3 118.9(4)
C26 C27 C28 122.3(3)
C26 C27 N3 118.7(4)
C27 C26 H26 120.4
C27 C26 C25 119.1(3)
C25 C26 H26 120.4
C24 C25 H25 119.9
C26 C25 C24 120.3(3)
C26 C25 H25 119.9
C5 C4 C3 126.6(3)
N1 C4 C5 124.2(3)
N1 C4 C3 108.7(3)
C4 C3 H3 126.2
C2 C3 C4 107.5(3)
C2 C3 H3 126.2
C3 C2 H2 125.6
C3 C2 C1 108.8(3)
C1 C2 H2 125.6
C23 C1 C2 124.6(3)
C23 C1 N1 128.7(3)
N1 C1 C2 106.6(3)
C21 C23 C37 113.4(3)
C1 C23 C21 130.1(3)
C1 C23 C37 116.5(3)
C42 C37 C23 120.6(3)
C38 C37 C23 121.7(3)
C38 C37 C42 117.7(3)
C37 C42 H42 119.5
C37 C42 C41 121.0(4)
C41 C42 H42 119.5
C42 C41 H41 119.5
C40 C41 C42 120.9(4)
C40 C41 H41 119.5
C41 C40 C43 121.0(4)
C41 C40 C39 118.3(4)
C39 C40 C43 120.7(4)
C40 C43 H43A 109.5
C40 C43 H43B 109.5
C40 C43 H43C 109.5
H43A C43 H43B 109.5
H43A C43 H43C 109.5
H43B C43 H43C 109.5
C40 C39 H39 119.3
C40 C39 C38 121.4(4)
C38 C39 H39 119.3
C37 C38 C39 120.8(4)
C37 C38 H38 119.6
C39 C38 H38 119.6
C9 N2 Re1 132.8(2)
C6 N2 C9 107.0(3)
C6 N2 Re1 118.9(2)
O3 N3 C27 118.2(4)
O2 N3 C27 118.0(4)
O2 N3 O3 123.8(4)
C4 N1 C1 108.2(3)
C4 N1 Re1 119.7(2)
C1 N1 Re1 130.1(2)
C22 O1 C16 106.1(2)
C22 O1 Re1 107.72(18)
C16 O1 Re1 107.55(18)
C44 Re1 C46 85.71(14)
C44 Re1 N2 98.29(13)
C44 Re1 N1 175.40(13)
C44 Re1 O1 96.54(11)
C45 Re1 C44 86.79(14)
C45 Re1 C46 88.35(16)
C45 Re1 N2 95.33(14)
C45 Re1 N1 96.68(12)
C45 Re1 O1 175.32(12)
C46 Re1 N2 174.70(12)
C46 Re1 N1 97.37(12)
C46 Re1 O1 95.16(12)
N2 Re1 N1 78.44(10)
N2 Re1 O1 80.97(9)
N1 Re1 O1 79.82(9)

loop_
_geom_bond_atom_site_label_1
_geom_bond_atom_site_label_2
_geom_bond_distance
C44 O4 1.158(4)
C44 Re1 1.910(4)
C45 O5 1.160(4)
C45 Re1 1.873(4)
C46 O6 1.151(4)
C46 Re1 1.917(4)
C22 C21 1.392(5)
C22 C17 1.390(4)
C22 O1 1.423(4)
C21 C20 1.404(5)
C21 C23 1.481(4)
C20 H20 0.9500
C20 C19 1.381(5)
C19 H19 0.9500
C19 C18 1.374(5)
C18 H18 0.9500
C18 C17 1.382(5)
C17 C15 1.437(5)
C15 C16 1.388(5)
C15 C14 1.392(5)
C16 C11 1.393(5)
C16 O1 1.429(4)
C11 C12 1.410(5)
C11 C10 1.476(5)
C12 H12 0.9500
C12 C13 1.381(5)
C13 H13 0.9500
C13 C14 1.385(5)
C14 H14 0.9500
C10 C30 1.492(5)
C10 C9 1.369(5)
C30 C35 1.381(5)
C30 C31 1.379(5)
C35 H35 0.9500
C35 C34 1.371(5)
C34 H34 0.9500
C34 C33 1.382(6)
C33 C36 1.506(6)
C33 C32 1.368(6)
C36 H36C 0.9800
C36 H36A 0.9800
C36 H36B 0.9800
C32 H32 0.9500
C32 C31 1.381(6)
C31 H31 0.9500
C9 C8 1.446(5)
C9 N2 1.406(4)
C8 H8 0.9500
C8 C7 1.331(5)
C7 H7 0.9500
C7 C6 1.444(5)
C6 C5 1.409(5)
C6 N2 1.356(4)
C5 C24 1.486(4)
C5 C4 1.402(5)
C24 C29 1.390(5)
C24 C25 1.386(5)
C29 H29 0.9500
C29 C28 1.380(5)
C28 H28 0.9500
C28 C27 1.369(5)
C27 C26 1.362(5)
C27 N3 1.469(5)
C26 H26 0.9500
C26 C25 1.382(5)
C25 H25 0.9500
C4 C3 1.449(5)
C4 N1 1.358(4)
C3 H3 0.9500
C3 C2 1.328(5)
C2 H2 0.9500
C2 C1 1.454(4)
C1 C23 1.350(5)
C1 N1 1.398(4)
C23 C37 1.505(5)
C37 C42 1.384(5)
C37 C38 1.369(5)
C42 H42 0.9500
C42 C41 1.388(5)
C41 H41 0.9500
C41 C40 1.362(6)
C40 C43 1.515(5)
C40 C39 1.367(6)
C43 H43A 0.9800
C43 H43B 0.9800
C43 H43C 0.9800
C39 H39 0.9500
C39 C38 1.388(5)
C38 H38 0.9500
N2 Re1 2.135(3)
N3 O3 1.216(5)
N3 O2 1.211(5)
N1 Re1 2.144(3)
O1 Re1 2.290(2)

loop_
_platon_squeeze_void_nr
_platon_squeeze_void_average_x
_platon_squeeze_void_average_y
_platon_squeeze_void_average_z
_platon_squeeze_void_volume
_platon_squeeze_void_count_electrons
1 0.500 1.000 0.675 430.6 45.2
